data_1518870
loop_
_publ_author_name
'Martinez-Cuezva, Alberto'
'Pastor, Aurelia'
'Cioncoloni, Giacomo'
'Orenes, Raul-Angel'
'Alajarin, Mateo'
'Symes, Mark D.'
'Berna, Jose'

_publ_section_title
;
 Versatile control of the submolecular motion of
 di(acylamino)pyridine-based [2]rotaxanes
;
_journal_issue 5
_journal_name_full 'Chem. Sci.'
_journal_page_first 3087
_journal_paper_doi 10.1039/C5SC00790A
_journal_volume 6
_journal_year 2015
_chemical_formula_sum 'C67 H57.75 N7 O7'
_chemical_formula_weight 1072.95
_chemical_name_systematic
; 
 ? 
;
_space_group_IT_number 2
_symmetry_cell_setting triclinic
_symmetry_space_group_name_Hall '-P 1'
_symmetry_space_group_name_H-M 'P -1'
_atom_sites_solution_hydrogens geom
_atom_sites_solution_primary direct
_atom_sites_solution_secondary difmap
_audit_creation_method SHELXL-97
_audit_update_record
;
2015-03-03 deposited with the CCDC.
2015-03-18 downloaded from the CCDC.
;
_cell_angle_alpha 76.564(4)
_cell_angle_beta 75.557(4)
_cell_angle_gamma 80.757(4)
_cell_formula_units_Z 2
_cell_length_a 10.4583(9)
_cell_length_b 13.5669(12)
_cell_length_c 19.9470(17)
_cell_measurement_reflns_used 9729
_cell_measurement_temperature 100(2)
_cell_measurement_theta_max 66.79
_cell_measurement_theta_min 3.37
_cell_volume 2649.9(4)
_computing_cell_refinement 'SAINT V8.27B (Bruker AXS Inc., 2011)'
_computing_data_collection 'APEX 2013.2 (Bruker AXS Inc.)'
_computing_data_reduction 'SAINT V8.27B (Bruker AXS Inc., 2011)'
_computing_molecular_graphics 'Bruker SHELXTL'
_computing_publication_material 'Bruker SHELXTL'
_computing_structure_refinement 'SHELXS-97 (Sheldrick, 2008)'
_computing_structure_solution 'SHELXS-97 (Sheldrick, 2008)'
_diffrn_ambient_temperature 100(2)
_diffrn_detector_area_resol_mean 10.4167
_diffrn_measured_fraction_theta_full 0.995
_diffrn_measured_fraction_theta_max 0.995
_diffrn_measurement_device_type 'Bruker D8 QUEST'
_diffrn_measurement_method 'omega + phi scans'
_diffrn_radiation_monochromator multilayer
_diffrn_radiation_source 'high brilliance microfocus sealed tube'
_diffrn_radiation_type CuK\a
_diffrn_radiation_wavelength 1.54178
_diffrn_reflns_av_R_equivalents 0.0494
_diffrn_reflns_av_sigmaI/netI 0.0258
_diffrn_reflns_limit_h_max 12
_diffrn_reflns_limit_h_min -12
_diffrn_reflns_limit_k_max 16
_diffrn_reflns_limit_k_min -16
_diffrn_reflns_limit_l_max 23
_diffrn_reflns_limit_l_min -23
_diffrn_reflns_number 75241
_diffrn_reflns_theta_full 66.78
_diffrn_reflns_theta_max 66.78
_diffrn_reflns_theta_min 3.37
_exptl_absorpt_coefficient_mu 0.709
_exptl_absorpt_correction_T_max 0.9654
_exptl_absorpt_correction_T_min 0.8426
_exptl_absorpt_correction_type multi-scan
_exptl_absorpt_process_details SADABS
_exptl_crystal_colour colourless
_exptl_crystal_density_diffrn 1.345
_exptl_crystal_density_method 'not measured'
_exptl_crystal_description prism
_exptl_crystal_F_000 1130
_exptl_crystal_size_max 0.25
_exptl_crystal_size_mid 0.06
_exptl_crystal_size_min 0.05
_refine_diff_density_max 0.715
_refine_diff_density_min -0.504
_refine_diff_density_rms 0.061
_refine_ls_extinction_method none
_refine_ls_goodness_of_fit_ref 1.104
_refine_ls_hydrogen_treatment 'NH free, others riding'
_refine_ls_matrix_type full
_refine_ls_number_parameters 773
_refine_ls_number_reflns 9349
_refine_ls_number_restraints 0
_refine_ls_restrained_S_all 1.104
_refine_ls_R_factor_all 0.0662
_refine_ls_R_factor_gt 0.0568
_refine_ls_shift/su_max 0.002
_refine_ls_shift/su_mean 0.000
_refine_ls_structure_factor_coef Fsqd
_refine_ls_weighting_details 'calc w=1/[\s^2^(Fo^2^)+(0.0437P)^2^+2.9356P] where P=(Fo^2^+2Fc^2^)/3'
_refine_ls_weighting_scheme calc
_refine_ls_wR_factor_gt 0.1263
_refine_ls_wR_factor_ref 0.1316
_reflns_number_gt 8146
_reflns_number_total 9349
_reflns_threshold_expression >2sigma(I)
_cod_data_source_file c5sc00790a2.cif
_cod_data_source_block amc0472omsp_compound_2b
_cod_depositor_comments
;
The following automatic conversions were performed:

'_symmetry_cell_setting' value 'Triclinic' changed to 'triclinic'
according to
/usr/data/users/saulius/crontab/automatic-downloads/rss-feeds/RSC/lib/dictionaries/cif_core.dic
dictionary named 'cif_core.dic' version 2.4.2 from 2011-04-26.

Automatic conversion script
Id: cif_fix_values 3105 2015-03-04 15:46:00Z robertas 

 Adding full bibliography for 1518869--1518870.cif.
;
_cod_database_code 1518870

loop_
_symmetry_equiv_pos_as_xyz
'x, y, z'
'-x, -y, -z'

loop_
_atom_site_label
_atom_site_type_symbol
_atom_site_fract_x
_atom_site_fract_y
_atom_site_fract_z
_atom_site_U_iso_or_equiv
_atom_site_adp_type
_atom_site_occupancy
_atom_site_symmetry_multiplicity
_atom_site_calc_flag
_atom_site_refinement_flags
_atom_site_disorder_assembly
_atom_site_disorder_group
N1 N 0.15364(19) 0.11149(16) 0.92318(11) 0.0333(5) Uani 1 1 d . . .
H01 H 0.140(3) 0.127(2) 0.8757(18) 0.059(10) Uiso 1 1 d . . .
N2 N 0.09378(18) 0.43811(14) 0.73461(9) 0.0206(4) Uani 1 1 d . . .
H02 H 0.153(2) 0.4014(19) 0.7557(13) 0.024(6) Uiso 1 1 d . . .
N3 N 0.84864(18) 0.14403(14) 0.78930(10) 0.0216(4) Uani 1 1 d . . .
H03 H 0.794(2) 0.1518(18) 0.7609(13) 0.021(6) Uiso 1 1 d . . .
N4 N 0.77889(17) 0.50045(13) 0.61060(10) 0.0202(4) Uani 1 1 d . . .
H04 H 0.804(3) 0.4947(19) 0.6507(14) 0.030(7) Uiso 1 1 d . . .
O1 O 0.0563(2) 0.13264(15) 1.03341(9) 0.0501(5) Uani 1 1 d . . .
O2 O -0.12413(14) 0.49220(11) 0.73961(8) 0.0234(3) Uani 1 1 d . . .
O3 O 1.06943(14) 0.12320(11) 0.78758(8) 0.0233(3) Uani 1 1 d . . .
O4 O 0.83331(15) 0.45756(12) 0.50277(8) 0.0254(3) Uani 1 1 d . . .
C1 C -0.0203(2) 0.25177(17) 0.94004(11) 0.0218(5) Uani 1 1 d . . .
C2 C -0.1287(2) 0.29264(18) 0.98559(12) 0.0258(5) Uani 1 1 d . . .
H2 H -0.1507 0.2598 1.0339 0.031 Uiso 1 1 calc R . .
C3 C -0.2046(2) 0.38065(19) 0.96111(12) 0.0281(5) Uani 1 1 d . . .
H3 H -0.2779 0.4083 0.9927 0.034 Uiso 1 1 calc R . .
C4 C -0.1741(2) 0.42876(18) 0.89053(12) 0.0245(5) Uani 1 1 d . . .
H4 H -0.2275 0.4886 0.8738 0.029 Uiso 1 1 calc R . .
C5 C -0.0653(2) 0.38946(16) 0.84405(11) 0.0195(4) Uani 1 1 d . . .
C6 C 0.0109(2) 0.30117(16) 0.86930(11) 0.0198(4) Uani 1 1 d . . .
H6 H 0.0852 0.2741 0.8379 0.024 Uiso 1 1 calc R . .
C7 C 0.0645(2) 0.15930(17) 0.96997(11) 0.0240(5) Uani 1 1 d . . .
C8 C 0.2467(2) 0.02457(19) 0.94389(13) 0.0321(6) Uani 1 1 d . . .
H8A H 0.2359 -0.0326 0.9234 0.039 Uiso 1 1 calc R . .
H8B H 0.2243 0.0027 0.9960 0.039 Uiso 1 1 calc R . .
C9 C -0.0343(2) 0.44360(15) 0.76821(11) 0.0189(4) Uani 1 1 d . . .
C10 C 0.1393(2) 0.48038(19) 0.65940(11) 0.0264(5) Uani 1 1 d . . .
H10A H 0.0790 0.5417 0.6454 0.032 Uiso 1 1 calc R . .
H10B H 0.1355 0.4296 0.6316 0.032 Uiso 1 1 calc R . .
C11 C 0.3919(2) 0.04580(17) 0.92060(11) 0.0261(5) Uani 1 1 d . . .
C12 C 0.4881(2) -0.02915(19) 0.89870(13) 0.0316(5) Uani 1 1 d . . .
H12 H 0.4622 -0.0922 0.8967 0.038 Uiso 1 1 calc R . .
C13 C 0.6219(2) -0.01483(18) 0.87946(13) 0.0297(5) Uani 1 1 d . . .
H13 H 0.6856 -0.0678 0.8640 0.036 Uiso 1 1 calc R . .
C14 C 0.6640(2) 0.07552(16) 0.88245(11) 0.0223(5) Uani 1 1 d . . .
C15 C 0.5669(2) 0.15056(18) 0.90554(12) 0.0296(5) Uani 1 1 d . . .
H15 H 0.5927 0.2130 0.9088 0.036 Uiso 1 1 calc R . .
C16 C 0.4324(2) 0.13618(18) 0.92406(13) 0.0319(6) Uani 1 1 d . . .
H16 H 0.3681 0.1891 0.9392 0.038 Uiso 1 1 calc R . .
C21 C 0.2798(2) 0.50873(17) 0.64232(11) 0.0221(5) Uani 1 1 d . . .
C22 C 0.3830(2) 0.45128(18) 0.60513(12) 0.0248(5) Uani 1 1 d . . .
H22 H 0.3651 0.3936 0.5910 0.030 Uiso 1 1 calc R . .
C23 C 0.5121(2) 0.47689(17) 0.58824(12) 0.0243(5) Uani 1 1 d . . .
H23 H 0.5813 0.4369 0.5624 0.029 Uiso 1 1 calc R . .
C24 C 0.5415(2) 0.56054(16) 0.60879(11) 0.0204(4) Uani 1 1 d . . .
C25 C 0.4382(2) 0.61885(16) 0.64507(11) 0.0223(5) Uani 1 1 d . . .
H25 H 0.4558 0.6770 0.6587 0.027 Uiso 1 1 calc R . .
C26 C 0.3084(2) 0.59305(17) 0.66184(11) 0.0240(5) Uani 1 1 d . . .
H26 H 0.2388 0.6337 0.6869 0.029 Uiso 1 1 calc R . .
C31 C 1.0001(2) 0.21522(16) 0.68293(11) 0.0188(4) Uani 1 1 d . . .
C32 C 1.1117(2) 0.18509(16) 0.63445(11) 0.0220(5) Uani 1 1 d . . .
H32 H 1.1733 0.1299 0.6495 0.026 Uiso 1 1 calc R . .
C33 C 1.1337(2) 0.23522(17) 0.56417(12) 0.0239(5) Uani 1 1 d . . .
H33 H 1.2087 0.2132 0.5309 0.029 Uiso 1 1 calc R . .
C34 C 1.0458(2) 0.31748(16) 0.54260(11) 0.0209(4) Uani 1 1 d . . .
H34 H 1.0599 0.3508 0.4943 0.025 Uiso 1 1 calc R . .
C35 C 0.9371(2) 0.35171(15) 0.59120(11) 0.0182(4) Uani 1 1 d . . .
C36 C 0.9138(2) 0.29973(15) 0.66109(11) 0.0187(4) Uani 1 1 d . . .
H36 H 0.8386 0.3218 0.6943 0.022 Uiso 1 1 calc R . .
C37 C 0.9762(2) 0.15651(15) 0.75789(11) 0.0198(4) Uani 1 1 d . . .
C38 C 0.8096(2) 0.09084(18) 0.86298(11) 0.0254(5) Uani 1 1 d . . .
H38A H 0.8275 0.1310 0.8945 0.031 Uiso 1 1 calc R . .
H38B H 0.8633 0.0237 0.8699 0.031 Uiso 1 1 calc R . .
C39 C 0.8457(2) 0.44154(16) 0.56410(11) 0.0195(4) Uani 1 1 d . . .
C40 C 0.6832(2) 0.58711(16) 0.59079(12) 0.0225(5) Uani 1 1 d . . .
H40A H 0.7093 0.6139 0.5393 0.027 Uiso 1 1 calc R . .
H40B H 0.6870 0.6419 0.6153 0.027 Uiso 1 1 calc R . .
N5 N 0.61087(17) 0.11243(14) 0.68827(9) 0.0217(4) Uani 1 1 d . . .
N6 N 0.51711(19) 0.25034(14) 0.73671(10) 0.0232(4) Uani 1 1 d . . .
H06 H 0.603(3) 0.2622(19) 0.7218(13) 0.029(7) Uiso 1 1 d . . .
N7 N 0.7388(2) -0.01175(18) 0.63465(11) 0.0355(5) Uani 1 1 d . A .
H07 H 0.798(3) 0.029(2) 0.6323(15) 0.040(8) Uiso 1 1 d . . .
O6 O 0.30883(15) 0.30612(12) 0.79058(8) 0.0263(4) Uani 1 1 d . . .
O7 O 0.6967(3) -0.15527(16) 0.60569(12) 0.0617(6) Uani 1 1 d . A .
O5 O 0.72365(15) 0.15313(13) 0.67639(8) 0.0293(4) Uani 1 1 d . . .
C41 C 0.4958(2) 0.16176(16) 0.72040(11) 0.0205(4) Uani 1 1 d . . .
C42 C 0.3777(2) 0.11987(17) 0.73345(12) 0.0239(5) Uani 1 1 d . . .
H42 H 0.2967 0.1532 0.7558 0.029 Uiso 1 1 calc R . .
C43 C 0.3798(2) 0.02880(17) 0.71342(12) 0.0277(5) Uani 1 1 d . . .
H43 H 0.2993 -0.0011 0.7231 0.033 Uiso 1 1 calc R . .
C44 C 0.4959(2) -0.01984(17) 0.67965(12) 0.0280(5) Uani 1 1 d . . .
H44 H 0.4957 -0.0820 0.6655 0.034 Uiso 1 1 calc R . .
C45 C 0.6124(2) 0.02371(17) 0.66696(12) 0.0256(5) Uani 1 1 d . . .
C46 C 0.7746(3) -0.0984(2) 0.60537(14) 0.0464(8) Uani 1 1 d . . .
C47 C 0.9356(8) -0.0943(8) 0.5653(4) 0.060(3) Uani 0.583(9) 1 d P A 1
H47A H 0.9630 -0.1510 0.5394 0.072 Uiso 0.583(9) 1 calc PR A 1
H47B H 0.9437 -0.0300 0.5296 0.072 Uiso 0.583(9) 1 calc PR A 1
C48 C 1.0167(4) -0.0996(3) 0.6031(2) 0.0216(13) Uani 0.583(9) 1 d P A 1
H48 H 1.0241 -0.0273 0.6039 0.026 Uiso 0.583(9) 1 calc PR A 1
C47' C 0.9041(8) -0.1340(6) 0.5773(4) 0.0207(17) Uani 0.417(9) 1 d P A 2
C48' C 1.0285(6) -0.1754(5) 0.5997(3) 0.035(2) Uani 0.417(9) 1 d P A 2
C49 C 0.4270(2) 0.31667(16) 0.77170(11) 0.0215(5) Uani 1 1 d . . .
C50 C 0.4882(2) 0.40359(16) 0.78234(11) 0.0222(5) Uani 1 1 d . . .
H50A H 0.5266 0.4440 0.7355 0.027 Uiso 1 1 calc R . .
H50B H 0.5619 0.3752 0.8066 0.027 Uiso 1 1 calc R . .
C51 C 0.3903(2) 0.47491(16) 0.82549(11) 0.0210(5) Uani 1 1 d . . .
H51 H 0.3068 0.4882 0.8075 0.025 Uiso 1 1 calc R . .
C61 C 0.3540(2) 0.42735(16) 0.90367(11) 0.0215(5) Uani 1 1 d . . .
C62 C 0.2235(2) 0.40979(18) 0.93700(12) 0.0259(5) Uani 1 1 d . . .
H62 H 0.1562 0.4280 0.9106 0.031 Uiso 1 1 calc R . .
C63 C 0.1906(2) 0.36626(19) 1.00809(12) 0.0309(5) Uani 1 1 d . . .
H63 H 0.1012 0.3547 1.0301 0.037 Uiso 1 1 calc R . .
C64 C 0.2872(2) 0.33950(18) 1.04734(12) 0.0297(5) Uani 1 1 d . . .
H64 H 0.2648 0.3080 1.0959 0.036 Uiso 1 1 calc R . .
C65 C 0.4171(2) 0.35890(18) 1.01543(12) 0.0278(5) Uani 1 1 d . . .
H65 H 0.4835 0.3421 1.0424 0.033 Uiso 1 1 calc R . .
C66 C 0.4496(2) 0.40273(17) 0.94430(12) 0.0249(5) Uani 1 1 d . . .
H66 H 0.5385 0.4162 0.9228 0.030 Uiso 1 1 calc R . .
C71 C 0.4413(2) 0.57760(16) 0.81565(11) 0.0205(4) Uani 1 1 d . . .
C72 C 0.5749(2) 0.59155(17) 0.79233(11) 0.0235(5) Uani 1 1 d . . .
H72 H 0.6381 0.5356 0.7817 0.028 Uiso 1 1 calc R . .
C73 C 0.6174(2) 0.68638(18) 0.78434(12) 0.0269(5) Uani 1 1 d . . .
H73 H 0.7092 0.6948 0.7682 0.032 Uiso 1 1 calc R . .
C74 C 0.5265(2) 0.76843(18) 0.79973(12) 0.0305(5) Uani 1 1 d . . .
H74 H 0.5554 0.8332 0.7946 0.037 Uiso 1 1 calc R . .
C75 C 0.3926(2) 0.75529(18) 0.82276(13) 0.0310(5) Uani 1 1 d . . .
H75 H 0.3295 0.8114 0.8332 0.037 Uiso 1 1 calc R . .
C76 C 0.3503(2) 0.66084(17) 0.83061(12) 0.0261(5) Uani 1 1 d . . .
H76 H 0.2583 0.6527 0.8463 0.031 Uiso 1 1 calc R . .
C81 C 1.0077(3) -0.1583(3) 0.68078(15) 0.0553(9) Uani 1 1 d . . .
C82 C 1.0272(3) -0.0947(2) 0.72088(17) 0.0492(8) Uani 1 1 d . A .
H82 H 1.0435 -0.0265 0.6988 0.059 Uiso 1 1 calc R . .
C83 C 1.0239(3) -0.1259(2) 0.79096(15) 0.0424(7) Uani 1 1 d . . .
H83 H 1.0388 -0.0801 0.8170 0.051 Uiso 1 1 calc R A .
C84 C 0.9992(2) -0.2234(2) 0.82404(13) 0.0351(6) Uani 1 1 d . A .
H84 H 0.9963 -0.2452 0.8732 0.042 Uiso 1 1 calc R . .
C85 C 0.9786(2) -0.2896(2) 0.78633(16) 0.0393(6) Uani 1 1 d . . .
H85 H 0.9617 -0.3574 0.8092 0.047 Uiso 1 1 calc R A .
C86 C 0.9825(3) -0.2574(3) 0.71474(17) 0.0517(9) Uani 1 1 d . A .
H86 H 0.9679 -0.3032 0.6886 0.062 Uiso 1 1 calc R . .
C91 C 1.1631(3) -0.1424(3) 0.56161(15) 0.0595(10) Uani 1 1 d . . .
C92 C 1.2580(3) -0.0872(3) 0.56765(16) 0.0552(8) Uani 1 1 d . A .
H92 H 1.2324 -0.0362 0.5954 0.066 Uiso 1 1 calc R . .
C93 C 1.3889(3) -0.1047(3) 0.53416(16) 0.0537(8) Uani 1 1 d . . .
H93 H 1.4533 -0.0679 0.5407 0.064 Uiso 1 1 calc R A .
C94 C 1.4271(3) -0.1746(2) 0.49150(14) 0.0464(7) Uani 1 1 d . A .
H94 H 1.5170 -0.1854 0.4670 0.056 Uiso 1 1 calc R . .
C95 C 1.3332(4) -0.2287(2) 0.48487(18) 0.0617(10) Uani 1 1 d . . .
H95 H 1.3580 -0.2776 0.4554 0.074 Uiso 1 1 calc R A .
C96 C 1.2031(4) -0.2132(3) 0.52022(18) 0.0727(12) Uani 1 1 d . A .
H96 H 1.1399 -0.2528 0.5156 0.087 Uiso 1 1 calc R . .

loop_
_atom_site_aniso_label
_atom_site_aniso_U_11
_atom_site_aniso_U_22
_atom_site_aniso_U_33
_atom_site_aniso_U_23
_atom_site_aniso_U_13
_atom_site_aniso_U_12
N1 0.0245(11) 0.0428(12) 0.0228(11) 0.0046(9) -0.0028(8) 0.0043(9)
N2 0.0172(9) 0.0258(10) 0.0174(9) 0.0004(7) -0.0050(7) -0.0028(8)
N3 0.0223(10) 0.0257(10) 0.0165(9) 0.0005(7) -0.0065(8) -0.0049(8)
N4 0.0189(9) 0.0236(9) 0.0189(10) -0.0026(7) -0.0063(7) -0.0034(7)
O1 0.0747(14) 0.0427(11) 0.0214(10) -0.0012(8) -0.0068(9) 0.0133(10)
O2 0.0191(8) 0.0292(8) 0.0220(8) -0.0051(6) -0.0067(6) 0.0000(6)
O3 0.0223(8) 0.0264(8) 0.0219(8) -0.0016(6) -0.0085(6) -0.0034(6)
O4 0.0275(8) 0.0306(8) 0.0179(8) -0.0009(6) -0.0076(6) -0.0047(7)
C1 0.0197(11) 0.0280(12) 0.0203(11) -0.0056(9) -0.0041(8) -0.0096(9)
C2 0.0241(12) 0.0386(13) 0.0156(11) -0.0042(9) -0.0032(9) -0.0103(10)
C3 0.0186(11) 0.0441(14) 0.0223(12) -0.0123(10) -0.0013(9) -0.0020(10)
C4 0.0209(11) 0.0324(12) 0.0217(12) -0.0079(9) -0.0062(9) -0.0009(9)
C5 0.0179(10) 0.0249(11) 0.0186(11) -0.0066(9) -0.0044(8) -0.0069(8)
C6 0.0175(10) 0.0240(11) 0.0198(11) -0.0065(9) -0.0027(8) -0.0069(8)
C7 0.0285(12) 0.0281(12) 0.0164(12) -0.0005(9) -0.0061(9) -0.0098(9)
C8 0.0255(12) 0.0352(13) 0.0288(13) 0.0049(10) -0.0059(10) -0.0005(10)
C9 0.0198(11) 0.0189(10) 0.0206(11) -0.0063(8) -0.0061(9) -0.0037(8)
C10 0.0223(12) 0.0389(13) 0.0183(11) -0.0019(10) -0.0051(9) -0.0088(10)
C11 0.0267(12) 0.0282(12) 0.0180(11) 0.0055(9) -0.0051(9) -0.0021(9)
C12 0.0283(13) 0.0306(13) 0.0362(14) -0.0072(11) -0.0050(10) -0.0064(10)
C13 0.0254(12) 0.0302(13) 0.0337(14) -0.0124(10) -0.0031(10) -0.0007(10)
C14 0.0249(11) 0.0258(11) 0.0138(11) 0.0012(9) -0.0038(8) -0.0040(9)
C15 0.0349(13) 0.0219(12) 0.0283(13) -0.0013(10) -0.0031(10) -0.0037(10)
C16 0.0291(13) 0.0299(13) 0.0282(13) -0.0015(10) -0.0005(10) 0.0054(10)
C21 0.0210(11) 0.0309(12) 0.0138(11) 0.0019(9) -0.0062(8) -0.0069(9)
C22 0.0255(12) 0.0296(12) 0.0219(12) -0.0056(9) -0.0066(9) -0.0075(9)
C23 0.0217(11) 0.0275(12) 0.0230(12) -0.0054(9) -0.0038(9) -0.0019(9)
C24 0.0195(11) 0.0231(11) 0.0160(11) 0.0030(8) -0.0048(8) -0.0033(8)
C25 0.0231(11) 0.0228(11) 0.0207(11) -0.0011(9) -0.0070(9) -0.0029(9)
C26 0.0200(11) 0.0300(12) 0.0190(11) -0.0016(9) -0.0037(9) -0.0003(9)
C31 0.0192(10) 0.0196(10) 0.0192(11) -0.0031(8) -0.0050(8) -0.0068(8)
C32 0.0201(11) 0.0213(11) 0.0238(12) -0.0024(9) -0.0047(9) -0.0033(9)
C33 0.0200(11) 0.0271(12) 0.0230(12) -0.0067(9) 0.0005(9) -0.0039(9)
C34 0.0223(11) 0.0244(11) 0.0160(11) -0.0013(8) -0.0032(8) -0.0083(9)
C35 0.0185(10) 0.0197(10) 0.0184(11) -0.0025(8) -0.0052(8) -0.0079(8)
C36 0.0163(10) 0.0213(11) 0.0199(11) -0.0044(8) -0.0031(8) -0.0072(8)
C37 0.0227(11) 0.0167(10) 0.0215(11) -0.0047(8) -0.0061(9) -0.0037(8)
C38 0.0263(12) 0.0296(12) 0.0192(11) 0.0013(9) -0.0062(9) -0.0067(9)
C39 0.0168(10) 0.0244(11) 0.0176(11) 0.0006(8) -0.0037(8) -0.0100(8)
C40 0.0200(11) 0.0224(11) 0.0230(12) 0.0005(9) -0.0047(9) -0.0037(9)
N5 0.0182(9) 0.0269(10) 0.0208(10) -0.0042(8) -0.0058(7) -0.0033(7)
N6 0.0191(10) 0.0262(10) 0.0258(10) -0.0070(8) -0.0051(8) -0.0041(8)
N7 0.0269(11) 0.0492(14) 0.0353(13) -0.0215(10) -0.0108(9) 0.0077(10)
O6 0.0204(8) 0.0279(8) 0.0311(9) -0.0075(7) -0.0067(7) 0.0000(6)
O7 0.0976(19) 0.0345(11) 0.0548(14) -0.0214(10) -0.0169(13) 0.0058(12)
O5 0.0197(8) 0.0441(10) 0.0277(9) -0.0109(7) -0.0043(6) -0.0103(7)
C41 0.0219(11) 0.0223(11) 0.0170(11) -0.0026(8) -0.0070(8) 0.0002(9)
C42 0.0206(11) 0.0260(12) 0.0244(12) -0.0027(9) -0.0061(9) -0.0019(9)
C43 0.0261(12) 0.0279(12) 0.0298(13) -0.0002(10) -0.0103(10) -0.0069(10)
C44 0.0360(13) 0.0226(12) 0.0293(13) -0.0052(9) -0.0155(10) -0.0013(10)
C45 0.0273(12) 0.0286(12) 0.0222(12) -0.0065(9) -0.0111(9) 0.0040(9)
C46 0.0543(18) 0.0563(19) 0.0267(15) -0.0179(13) -0.0197(13) 0.0304(15)
C47 0.037(4) 0.072(6) 0.039(4) 0.004(4) 0.012(3) 0.030(4)
C48 0.020(2) 0.021(3) 0.027(2) -0.0106(16) -0.0075(16) 0.0014(15)
C47' 0.025(4) 0.033(4) 0.007(3) -0.003(3) -0.003(3) -0.012(3)
C48' 0.035(4) 0.034(5) 0.032(4) -0.008(3) 0.000(3) -0.001(3)
C49 0.0240(12) 0.0235(11) 0.0162(11) 0.0001(8) -0.0080(9) -0.0005(9)
C50 0.0243(11) 0.0235(11) 0.0183(11) -0.0016(9) -0.0060(9) -0.0030(9)
C51 0.0189(11) 0.0247(11) 0.0205(11) -0.0042(9) -0.0071(8) -0.0015(9)
C61 0.0254(11) 0.0183(10) 0.0223(12) -0.0068(9) -0.0052(9) -0.0031(9)
C62 0.0253(12) 0.0329(13) 0.0233(12) -0.0085(10) -0.0064(9) -0.0085(10)
C63 0.0279(13) 0.0407(14) 0.0259(13) -0.0086(10) 0.0000(10) -0.0152(11)
C64 0.0373(14) 0.0338(13) 0.0177(12) -0.0029(10) -0.0027(10) -0.0120(11)
C65 0.0311(13) 0.0305(12) 0.0235(12) -0.0026(10) -0.0100(10) -0.0056(10)
C66 0.0227(11) 0.0277(12) 0.0231(12) -0.0020(9) -0.0032(9) -0.0067(9)
C71 0.0245(11) 0.0237(11) 0.0133(10) -0.0014(8) -0.0063(8) -0.0024(9)
C72 0.0232(11) 0.0274(12) 0.0196(11) -0.0038(9) -0.0064(9) -0.0003(9)
C73 0.0269(12) 0.0324(13) 0.0224(12) -0.0004(9) -0.0068(9) -0.0112(10)
C74 0.0412(14) 0.0242(12) 0.0275(13) 0.0006(10) -0.0113(11) -0.0103(10)
C75 0.0360(14) 0.0228(12) 0.0335(14) -0.0058(10) -0.0090(11) 0.0017(10)
C76 0.0236(12) 0.0287(12) 0.0244(12) -0.0034(9) -0.0050(9) -0.0011(9)
C81 0.0196(13) 0.110(3) 0.0271(15) 0.0064(16) -0.0027(11) -0.0146(15)
C82 0.0378(16) 0.0385(16) 0.054(2) 0.0107(14) 0.0004(13) -0.0008(12)
C83 0.0393(15) 0.0384(15) 0.0464(17) -0.0187(13) 0.0095(12) -0.0108(12)
C84 0.0299(13) 0.0464(15) 0.0244(13) -0.0019(11) -0.0002(10) -0.0075(11)
C85 0.0254(13) 0.0282(13) 0.0584(19) -0.0095(12) 0.0036(12) -0.0053(10)
C86 0.0219(13) 0.092(2) 0.055(2) -0.0512(19) 0.0068(12) -0.0147(14)
C91 0.0390(16) 0.122(3) 0.0201(14) -0.0023(17) -0.0094(12) -0.0303(18)
C92 0.0500(18) 0.073(2) 0.0464(18) -0.0327(16) 0.0048(14) -0.0111(16)
C93 0.0457(17) 0.081(2) 0.0438(18) -0.0259(16) 0.0006(13) -0.0311(16)
C94 0.0379(15) 0.068(2) 0.0295(15) -0.0106(14) -0.0117(12) 0.0134(14)
C95 0.112(3) 0.0318(16) 0.049(2) -0.0140(14) -0.031(2) -0.0006(17)
C96 0.095(3) 0.098(3) 0.0392(19) 0.0006(19) -0.0171(19) -0.072(3)

loop_
_atom_type_symbol
_atom_type_description
_atom_type_scat_dispersion_real
_atom_type_scat_dispersion_imag
_atom_type_scat_source
C C 0.0181 0.0091 'International Tables Vol C Tables 4.2.6.8 and 6.1.1.4'
H H 0.0000 0.0000 'International Tables Vol C Tables 4.2.6.8 and 6.1.1.4'
N N 0.0311 0.0180 'International Tables Vol C Tables 4.2.6.8 and 6.1.1.4'
O O 0.0492 0.0322 'International Tables Vol C Tables 4.2.6.8 and 6.1.1.4'

loop_
_geom_angle_atom_site_label_1
_geom_angle_atom_site_label_2
_geom_angle_atom_site_label_3
_geom_angle
C7 N1 C8 123.2(2)
C9 N2 C10 123.28(18)
C37 N3 C38 121.79(18)
C39 N4 C40 121.34(18)
C2 C1 C6 119.0(2)
C2 C1 C7 118.65(19)
C6 C1 C7 122.25(19)
C3 C2 C1 120.5(2)
C2 C3 C4 120.3(2)
C3 C4 C5 120.1(2)
C6 C5 C4 119.2(2)
C6 C5 C9 121.97(19)
C4 C5 C9 118.88(19)
C5 C6 C1 120.9(2)
O1 C7 N1 122.0(2)
O1 C7 C1 121.1(2)
N1 C7 C1 116.85(19)
N1 C8 C11 114.0(2)
O2 C9 N2 122.8(2)
O2 C9 C5 120.58(18)
N2 C9 C5 116.62(18)
N2 C10 C21 111.90(17)
C12 C11 C16 118.0(2)
C12 C11 C8 119.5(2)
C16 C11 C8 122.5(2)
C11 C12 C13 121.6(2)
C14 C13 C12 121.1(2)
C13 C14 C15 117.2(2)
C13 C14 C38 121.3(2)
C15 C14 C38 121.4(2)
C14 C15 C16 121.5(2)
C11 C16 C15 120.6(2)
C22 C21 C26 118.4(2)
C22 C21 C10 120.1(2)
C26 C21 C10 121.5(2)
C21 C22 C23 120.9(2)
C22 C23 C24 120.8(2)
C25 C24 C23 118.30(19)
C25 C24 C40 121.3(2)
C23 C24 C40 120.40(19)
C24 C25 C26 120.7(2)
C21 C26 C25 120.8(2)
C32 C31 C36 119.37(19)
C32 C31 C37 119.00(19)
C36 C31 C37 121.62(19)
C33 C32 C31 120.3(2)
C34 C33 C32 119.8(2)
C33 C34 C35 120.5(2)
C36 C35 C34 119.39(19)
C36 C35 C39 122.88(19)
C34 C35 C39 117.66(18)
C35 C36 C31 120.45(19)
O3 C37 N3 123.5(2)
O3 C37 C31 120.95(19)
N3 C37 C31 115.56(18)
N3 C38 C14 111.16(18)
O4 C39 N4 123.2(2)
O4 C39 C35 120.08(19)
N4 C39 C35 116.75(18)
N4 C40 C24 113.42(17)
O5 N5 C45 119.34(18)
O5 N5 C41 118.95(17)
C45 N5 C41 121.70(18)
C49 N6 C41 128.41(19)
C45 N7 C46 126.7(3)
N5 C41 N6 111.94(18)
N5 C41 C42 119.53(19)
N6 C41 C42 128.5(2)
C43 C42 C41 118.8(2)
C42 C43 C44 121.6(2)
C45 C44 C43 118.6(2)
N5 C45 C44 119.9(2)
N5 C45 N7 111.9(2)
C44 C45 N7 128.3(2)
O7 C46 C47' 111.9(4)
O7 C46 N7 123.6(3)
C47' C46 N7 124.4(4)
O7 C46 C47 130.9(4)
C47' C46 C47 21.7(4)
N7 C46 C47 105.1(5)
C48 C47 C46 117.8(5)
C47 C48 C81 127.4(5)
C47 C48 C91 108.4(4)
C81 C48 C91 103.5(3)
C46 C47' C48' 139.9(6)
C47' C48' C91 124.9(5)
C47' C48' C81 106.7(5)
C91 C48' C81 105.4(4)
O6 C49 N6 122.3(2)
O6 C49 C50 124.4(2)
N6 C49 C50 113.32(19)
C49 C50 C51 113.99(18)
C61 C51 C71 109.89(17)
C61 C51 C50 112.60(17)
C71 C51 C50 112.27(17)
C66 C61 C62 118.2(2)
C66 C61 C51 120.88(19)
C62 C61 C51 120.86(19)
C63 C62 C61 120.8(2)
C64 C63 C62 120.3(2)
C63 C64 C65 119.6(2)
C66 C65 C64 119.9(2)
C65 C66 C61 121.1(2)
C72 C71 C76 118.6(2)
C72 C71 C51 122.59(19)
C76 C71 C51 118.81(19)
C71 C72 C73 120.8(2)
C74 C73 C72 120.2(2)
C73 C74 C75 119.4(2)
C76 C75 C74 120.4(2)
C75 C76 C71 120.6(2)
C82 C81 C86 117.6(3)
C82 C81 C48 109.6(3)
C86 C81 C48 132.8(3)
C82 C81 C48' 144.4(4)
C86 C81 C48' 96.7(4)
C48 C81 C48' 37.5(3)
C83 C82 C81 122.2(3)
C82 C83 C84 119.9(3)
C83 C84 C85 120.0(3)
C84 C85 C86 119.8(3)
C85 C86 C81 120.5(3)
C96 C91 C92 117.6(3)
C96 C91 C48' 98.8(4)
C92 C91 C48' 141.1(4)
C96 C91 C48 132.5(3)
C92 C91 C48 109.7(3)
C48' C91 C48 38.0(3)
C93 C92 C91 121.2(3)
C94 C93 C92 120.5(3)
C95 C94 C93 118.4(3)
C94 C95 C96 120.8(3)
C91 C96 C95 121.4(3)

loop_
_geom_bond_atom_site_label_1
_geom_bond_atom_site_label_2
_geom_bond_distance
N1 C7 1.347(3)
N1 C8 1.454(3)
N2 C9 1.339(3)
N2 C10 1.462(3)
N3 C37 1.344(3)
N3 C38 1.466(3)
N4 C39 1.352(3)
N4 C40 1.464(3)
O1 C7 1.218(3)
O2 C9 1.240(3)
O3 C37 1.236(3)
O4 C39 1.228(3)
C1 C2 1.391(3)
C1 C6 1.396(3)
C1 C7 1.508(3)
C2 C3 1.383(3)
C3 C4 1.388(3)
C4 C5 1.396(3)
C5 C6 1.391(3)
C5 C9 1.500(3)
C8 C11 1.527(3)
C10 C21 1.515(3)
C11 C12 1.376(3)
C11 C16 1.381(3)
C12 C13 1.388(3)
C13 C14 1.386(3)
C14 C15 1.390(3)
C14 C38 1.510(3)
C15 C16 1.396(3)
C21 C22 1.386(3)
C21 C26 1.387(3)
C22 C23 1.388(3)
C23 C24 1.393(3)
C24 C25 1.385(3)
C24 C40 1.517(3)
C25 C26 1.396(3)
C31 C32 1.390(3)
C31 C36 1.397(3)
C31 C37 1.502(3)
C32 C33 1.388(3)
C33 C34 1.385(3)
C34 C35 1.392(3)
C35 C36 1.389(3)
C35 C39 1.506(3)
N5 O5 1.327(2)
N5 C45 1.363(3)
N5 C41 1.365(3)
N6 C49 1.370(3)
N6 C41 1.380(3)
N7 C45 1.382(3)
N7 C46 1.390(4)
O6 C49 1.220(3)
O7 C46 1.207(4)
C41 C42 1.383(3)
C42 C43 1.380(3)
C43 C44 1.381(3)
C44 C45 1.380(3)
C46 C47' 1.385(9)
C46 C47 1.677(9)
C47 C48 1.252(10)
C48 C81 1.556(5)
C48 C91 1.635(5)
C47' C48' 1.465(11)
C48' C91 1.507(7)
C48' C81 1.643(7)
C49 C50 1.507(3)
C50 C51 1.534(3)
C51 C61 1.519(3)
C51 C71 1.524(3)
C61 C66 1.392(3)
C61 C62 1.393(3)
C62 C63 1.382(3)
C63 C64 1.382(3)
C64 C65 1.387(3)
C65 C66 1.384(3)
C71 C72 1.388(3)
C71 C76 1.393(3)
C72 C73 1.390(3)
C73 C74 1.382(3)
C74 C75 1.388(3)
C75 C76 1.384(3)
C81 C82 1.372(5)
C81 C86 1.392(5)
C82 C83 1.357(4)
C83 C84 1.368(4)
C84 C85 1.370(4)
C85 C86 1.385(4)
C91 C96 1.359(5)
C91 C92 1.377(4)
C92 C93 1.375(4)
C93 C94 1.366(4)
C94 C95 1.364(5)
C95 C96 1.375(5)

loop_
_geom_hbond_atom_site_label_D
_geom_hbond_atom_site_label_H
_geom_hbond_atom_site_label_A
_geom_hbond_distance_DH
_geom_hbond_distance_HA
_geom_hbond_distance_DA
_geom_hbond_angle_DHA
_geom_hbond_site_symmetry_A
N2 H02 O6 0.86(3) 2.07(3) 2.922(2) 171(2) .
N3 H03 O5 0.88(3) 2.00(3) 2.843(2) 162(2) .
N6 H06 O5 0.90(3) 2.01(3) 2.526(2) 115(2) .
N7 H07 O5 0.88(3) 2.04(3) 2.531(3) 114(2) .
N1 H01 O3 0.96(3) 2.08(3) 3.010(3) 161(3) 1_455
N4 H04 O2 0.88(3) 2.09(3) 2.966(2) 174(2) 1_655
C84 H84 O1 0.95 2.58 3.242(3) 127.2 2_657
C72 H72 O2 0.95 2.44 3.237(3) 141.4 1_655
C6 H6 O3 0.95 2.53 3.117(3) 120.6 1_455
C42 H42 O3 0.95 2.38 3.131(3) 135.9 1_455
C6 H6 O6 0.95 2.36 3.123(3) 136.8 .
